data_7018097
loop_
_publ_author_name
'Aschenbach, Lara K.'
'Knight, Fergus R.'
'Randall, Rebecca A. M.'
'Cordes, David B.'
'Baggott, Alex'
'B\"uhl, Michael'
'Slawin, Alexandra M. Z.'
'Woollins, J. Derek'

_publ_section_title
;
 Onset of three-centre, four-electron bonding in peri-substituted
 acenaphthenes: A structural and computational investigation.
;
_journal_issue 11
_journal_name_full 'Dalton transactions (Cambridge, England : 2003)'
_journal_page_first 3141
_journal_page_last 3153
_journal_paper_doi 10.1039/c1dt11697e
_journal_volume 41
_journal_year 2012
_chemical_formula_moiety 'C18 H13 Br S'
_chemical_formula_sum 'C18 H13 Br S'
_chemical_formula_weight 341.26
_space_group_IT_number 2
_symmetry_cell_setting triclinic
_symmetry_Int_Tables_number 2
_symmetry_space_group_name_Hall '-P 1'
_symmetry_space_group_name_H-M 'P -1'
_atom_sites_solution_hydrogens geom
_atom_sites_solution_primary direct
_atom_sites_solution_secondary difmap
_cell_angle_alpha 79.67(4)
_cell_angle_beta 77.28(4)
_cell_angle_gamma 87.54(5)
_cell_formula_units_Z 2
_cell_length_a 7.400(5)
_cell_length_b 9.253(6)
_cell_length_c 10.744(6)
_cell_measurement_reflns_used 2686
_cell_measurement_temperature 125
_cell_measurement_theta_max 26.37
_cell_measurement_theta_min 1.97
_cell_volume 706.0(8)
_computing_cell_refinement 'CrystalClear-SM Expert 2.0 r5'
_computing_data_collection 'CrystalClear-SM Expert 2.0 r5 (Rigaku, 2010)'
_computing_data_reduction 'CrystalClear-SM Expert 2.0 r5'
_computing_molecular_graphics 'CrystalStructure 4.0'
_computing_publication_material 'CrystalStructure 4.0 (Rigaku, 2010)'
_computing_structure_refinement 'SHELXL97 (Sheldrick, 1997)'
_computing_structure_solution SIR97
_diffrn_ambient_temperature 125
_diffrn_detector_area_resol_mean 28.944
_diffrn_measured_fraction_theta_full 0.986
_diffrn_measured_fraction_theta_max 0.971
_diffrn_measurement_device_type 'Rigaku Saturn724 CCD'
_diffrn_measurement_method \w
_diffrn_radiation_type 'Mo K\a'
_diffrn_radiation_wavelength 0.71075
_diffrn_reflns_av_R_equivalents 0.0574
_diffrn_reflns_limit_h_max 9
_diffrn_reflns_limit_h_min -9
_diffrn_reflns_limit_k_max 11
_diffrn_reflns_limit_k_min -11
_diffrn_reflns_limit_l_max 12
_diffrn_reflns_limit_l_min -13
_diffrn_reflns_number 5704
_diffrn_reflns_theta_full 25.00
_diffrn_reflns_theta_max 26.31
_diffrn_standards_number 0
_exptl_absorpt_coefficient_mu 3.053
_exptl_absorpt_correction_T_max 0.941
_exptl_absorpt_correction_T_min 0.464
_exptl_absorpt_correction_type multi-scan
_exptl_absorpt_process_details 'Jacobson, R. (1998) Private communication'
_exptl_crystal_colour colorless
_exptl_crystal_density_diffrn 1.605
_exptl_crystal_density_method 'not measured'
_exptl_crystal_description platelet
_exptl_crystal_F_000 344.00
_exptl_crystal_size_max 0.15
_exptl_crystal_size_mid 0.09
_exptl_crystal_size_min 0.02
_refine_diff_density_max 0.580
_refine_diff_density_min -0.820
_refine_ls_extinction_method none
_refine_ls_goodness_of_fit_ref 1.181
_refine_ls_hydrogen_treatment constr
_refine_ls_number_parameters 181
_refine_ls_number_reflns 2790
_refine_ls_number_restraints 0
_refine_ls_R_factor_gt 0.0716
_refine_ls_shift/su_max 0.004
_refine_ls_structure_factor_coef Fsqd
_refine_ls_weighting_details 'w = 1/[\s^2^(Fo^2^)+(0.1020P)^2^+1.3452P] where P=(Fo^2^+2Fc^2^)/3'
_refine_ls_weighting_scheme calc
_refine_ls_wR_factor_ref 0.2237
_reflns_number_gt 2317
_reflns_number_total 2790
_reflns_threshold_expression F^2^>2.0\s(F^2^)
_cod_data_source_file c1dt11697e.txt
_cod_data_source_block LA6-9
_cod_original_cell_volume 705.9(8)
_cod_database_code 7018097

loop_
_symmetry_equiv_pos_site_id
_symmetry_equiv_pos_as_xyz
1 +X,+Y,+Z
2 -X,-Y,-Z

loop_
_atom_site_label
_atom_site_type_symbol
_atom_site_fract_x
_atom_site_fract_y
_atom_site_fract_z
_atom_site_U_iso_or_equiv
_atom_site_adp_type
_atom_site_occupancy
_atom_site_symmetry_multiplicity
_atom_site_calc_flag
_atom_site_refinement_flags
Br(1) Br 0.75393(10) 0.92275(8) 0.82271(7) 0.0466(3) Uani 1.00 2 d .
S(1) S 0.9716(2) 0.7353(2) 0.60022(17) 0.0406(4) Uani 1.00 2 d .
C(1) C 0.7494(9) 0.7268(8) 0.9210(7) 0.0372(15) Uani 1.00 2 d .
C(2) C 0.6734(10) 0.7159(8) 1.0520(7) 0.0426(16) Uani 1.00 2 d .
C(3) C 0.6547(10) 0.5816(8) 1.1353(7) 0.0418(16) Uani 1.00 2 d .
C(4) C 0.7092(9) 0.4577(8) 1.0864(7) 0.0380(15) Uani 1.00 2 d .
C(5) C 0.7875(9) 0.4686(7) 0.9529(7) 0.0341(14) Uani 1.00 2 d .
C(6) C 0.8376(9) 0.3275(8) 0.9176(7) 0.0356(14) Uani 1.00 2 d .
C(7) C 0.9224(10) 0.3185(8) 0.7936(8) 0.0434(16) Uani 1.00 2 d .
C(8) C 0.9547(9) 0.4471(9) 0.7037(7) 0.0426(17) Uani 1.00 2 d .
C(9) C 0.9061(9) 0.5873(8) 0.7312(7) 0.0384(15) Uani 1.00 2 d .
C(10) C 0.8148(8) 0.6012(7) 0.8612(6) 0.0334(13) Uani 1.00 2 d .
C(11) C 0.7018(10) 0.2956(8) 1.1517(7) 0.0431(16) Uani 1.00 2 d .
C(12) C 0.7834(9) 0.2117(8) 1.0409(7) 0.0381(15) Uani 1.00 2 d .
C(13) C 0.7729(9) 0.7634(8) 0.5303(7) 0.0378(15) Uani 1.00 2 d .
C(14) C 0.7709(10) 0.8906(8) 0.4356(7) 0.0418(16) Uani 1.00 2 d .
C(15) C 0.6264(11) 0.9150(8) 0.3725(8) 0.0506(19) Uani 1.00 2 d .
C(16) C 0.4777(10) 0.8165(8) 0.4016(8) 0.0458(17) Uani 1.00 2 d .
C(17) C 0.4794(10) 0.6944(8) 0.4989(7) 0.0411(16) Uani 1.00 2 d .
C(18) C 0.6262(10) 0.6688(8) 0.5612(7) 0.0416(16) Uani 1.00 2 d .
H(2) H 0.6330 0.8026 1.0858 0.051 Uiso 1.00 2 calc R
H(3) H 0.6044 0.5766 1.2253 0.050 Uiso 1.00 2 calc R
H(7) H 0.9588 0.2261 0.7691 0.052 Uiso 1.00 2 calc R
H(8) H 1.0140 0.4395 0.6172 0.051 Uiso 1.00 2 calc R
H(11A) H 0.5726 0.2648 1.1923 0.052 Uiso 1.00 2 calc R
H(11B) H 0.7765 0.2784 1.2190 0.052 Uiso 1.00 2 calc R
H(12A) H 0.8935 0.1543 1.0590 0.046 Uiso 1.00 2 calc R
H(12B) H 0.6905 0.1434 1.0305 0.046 Uiso 1.00 2 calc R
H(14) H 0.8692 0.9594 0.4154 0.050 Uiso 1.00 2 calc R
H(15) H 0.6274 1.0001 0.3080 0.061 Uiso 1.00 2 calc R
H(16) H 0.3794 0.8323 0.3567 0.055 Uiso 1.00 2 calc R
H(17) H 0.3785 0.6277 0.5228 0.049 Uiso 1.00 2 calc R
H(18) H 0.6249 0.5842 0.6262 0.050 Uiso 1.00 2 calc R

loop_
_atom_site_aniso_label
_atom_site_aniso_U_11
_atom_site_aniso_U_22
_atom_site_aniso_U_33
_atom_site_aniso_U_12
_atom_site_aniso_U_13
_atom_site_aniso_U_23
Br(1) 0.0560(5) 0.0347(4) 0.0465(5) -0.0000(3) -0.0126(4) 0.0014(3)
S(1) 0.0387(9) 0.0434(10) 0.0366(9) -0.0069(7) -0.0078(7) 0.0028(8)
C(1) 0.040(3) 0.034(3) 0.039(4) -0.005(3) -0.014(3) -0.004(3)
C(2) 0.046(4) 0.036(4) 0.046(4) -0.010(3) -0.011(3) -0.003(3)
C(3) 0.044(4) 0.050(4) 0.028(3) -0.004(3) -0.003(3) -0.002(3)
C(4) 0.041(3) 0.038(4) 0.038(4) -0.012(3) -0.018(3) 0.004(3)
C(5) 0.030(3) 0.035(3) 0.038(3) -0.006(3) -0.014(3) 0.002(3)
C(6) 0.033(3) 0.039(4) 0.034(3) -0.005(3) -0.011(3) 0.002(3)
C(7) 0.044(4) 0.034(4) 0.055(4) -0.008(3) -0.013(3) -0.008(3)
C(8) 0.036(3) 0.059(5) 0.032(4) 0.005(3) -0.011(3) -0.004(3)
C(9) 0.039(3) 0.043(4) 0.033(3) -0.005(3) -0.011(3) 0.001(3)
C(10) 0.032(3) 0.038(3) 0.031(3) -0.006(3) -0.010(3) -0.002(3)
C(11) 0.037(3) 0.046(4) 0.043(4) -0.007(3) -0.009(3) 0.000(3)
C(12) 0.038(3) 0.036(4) 0.039(4) -0.005(3) -0.010(3) -0.001(3)
C(13) 0.036(3) 0.037(4) 0.036(4) 0.005(3) -0.003(3) -0.001(3)
C(14) 0.048(4) 0.031(3) 0.044(4) -0.005(3) -0.006(3) -0.001(3)
C(15) 0.057(5) 0.040(4) 0.052(5) 0.002(4) -0.017(4) 0.007(4)
C(16) 0.048(4) 0.041(4) 0.049(4) 0.002(3) -0.018(3) 0.001(3)
C(17) 0.040(3) 0.041(4) 0.045(4) -0.004(3) -0.017(3) -0.003(3)
C(18) 0.050(4) 0.032(3) 0.035(4) 0.002(3) -0.003(3) 0.008(3)

loop_
_atom_type_symbol
_atom_type_description
_atom_type_scat_dispersion_real
_atom_type_scat_dispersion_imag
_atom_type_scat_source
C C 0.003 0.002
;
International Tables for Crystallography
(1992, Vol. C, Tables 4.2.6.8 and 6.1.1.4)
;
H H 0.000 0.000
;
International Tables for Crystallography
(1992, Vol. C, Table 6.1.1.4)
;
Br Br -0.290 2.459
;
International Tables for Crystallography
(1992, Vol. C, Tables 4.2.6.8 and 6.1.1.4)
;
S S 0.125 0.123
;
International Tables for Crystallography
(1992, Vol. C, Tables 4.2.6.8 and 6.1.1.4)
;

loop_
_geom_angle_atom_site_label_1
_geom_angle_atom_site_label_2
_geom_angle_atom_site_label_3
_geom_angle
_geom_angle_publ_flag
C(9) S(1) C(13) 103.6(3) yes
Br(1) C(1) C(2) 114.7(5) yes
Br(1) C(1) C(10) 122.3(5) yes
C(2) C(1) C(10) 123.0(6) yes
C(1) C(2) C(3) 121.8(7) yes
C(2) C(3) C(4) 119.0(6) yes
C(3) C(4) C(5) 119.3(6) yes
C(3) C(4) C(11) 131.2(6) yes
C(5) C(4) C(11) 109.4(6) yes
C(4) C(5) C(6) 112.1(6) yes
C(4) C(5) C(10) 125.4(6) yes
C(6) C(5) C(10) 122.5(6) yes
C(5) C(6) C(7) 119.8(6) yes
C(5) C(6) C(12) 107.4(6) yes
C(7) C(6) C(12) 132.8(7) yes
C(6) C(7) C(8) 118.4(7) yes
C(7) C(8) C(9) 124.6(7) yes
S(1) C(9) C(8) 115.8(5) yes
S(1) C(9) C(10) 125.5(6) yes
C(8) C(9) C(10) 118.6(6) yes
C(1) C(10) C(5) 111.4(6) yes
C(1) C(10) C(9) 132.5(6) yes
C(5) C(10) C(9) 116.0(6) yes
C(4) C(11) C(12) 104.4(5) yes
C(6) C(12) C(11) 106.7(6) yes
S(1) C(13) C(14) 117.0(5) yes
S(1) C(13) C(18) 124.1(5) yes
C(14) C(13) C(18) 118.9(7) yes
C(13) C(14) C(15) 120.1(7) yes
C(14) C(15) C(16) 121.3(7) yes
C(15) C(16) C(17) 117.6(8) yes
C(16) C(17) C(18) 121.1(7) yes
C(13) C(18) C(17) 121.0(6) yes
C(1) C(2) H(2) 119.124 yes
C(3) C(2) H(2) 119.124 yes
C(2) C(3) H(3) 120.486 yes
C(4) C(3) H(3) 120.488 yes
C(6) C(7) H(7) 120.794 yes
C(8) C(7) H(7) 120.785 yes
C(7) C(8) H(8) 117.696 yes
C(9) C(8) H(8) 117.695 yes
C(4) C(11) H(11A) 110.865 yes
C(4) C(11) H(11B) 110.867 yes
C(12) C(11) H(11A) 110.871 yes
C(12) C(11) H(11B) 110.862 yes
H(11A) C(11) H(11B) 108.910 yes
C(6) C(12) H(12A) 110.394 yes
C(6) C(12) H(12B) 110.391 yes
C(11) C(12) H(12A) 110.393 yes
C(11) C(12) H(12B) 110.395 yes
H(12A) C(12) H(12B) 108.611 yes
C(13) C(14) H(14) 119.969 yes
C(15) C(14) H(14) 119.971 yes
C(14) C(15) H(15) 119.348 yes
C(16) C(15) H(15) 119.346 yes
C(15) C(16) H(16) 121.215 yes
C(17) C(16) H(16) 121.215 yes
C(16) C(17) H(17) 119.456 yes
C(18) C(17) H(17) 119.453 yes
C(13) C(18) H(18) 119.478 yes
C(17) C(18) H(18) 119.472 yes

loop_
_geom_bond_atom_site_label_1
_geom_bond_atom_site_label_2
_geom_bond_distance
_geom_bond_publ_flag
Br(1) C(1) 1.926(7) yes
S(1) C(9) 1.777(7) yes
S(1) C(13) 1.783(8) yes
C(1) C(2) 1.383(10) yes
C(1) C(10) 1.442(10) yes
C(2) C(3) 1.387(10) yes
C(3) C(4) 1.355(11) yes
C(4) C(5) 1.411(9) yes
C(4) C(11) 1.536(10) yes
C(5) C(6) 1.434(10) yes
C(5) C(10) 1.421(9) yes
C(6) C(7) 1.358(10) yes
C(6) C(12) 1.535(9) yes
C(7) C(8) 1.385(10) yes
C(8) C(9) 1.396(11) yes
C(9) C(10) 1.437(9) yes
C(11) C(12) 1.536(11) yes
C(13) C(14) 1.413(9) yes
C(13) C(18) 1.369(10) yes
C(14) C(15) 1.377(12) yes
C(15) C(16) 1.405(11) yes
C(16) C(17) 1.396(10) yes
C(17) C(18) 1.388(11) yes
C(2) H(2) 0.950 yes
C(3) H(3) 0.950 yes
C(7) H(7) 0.950 yes
C(8) H(8) 0.950 yes
C(11) H(11A) 0.990 yes
C(11) H(11B) 0.990 yes
C(12) H(12A) 0.990 yes
C(12) H(12B) 0.990 yes
C(14) H(14) 0.950 yes
C(15) H(15) 0.950 yes
C(16) H(16) 0.950 yes
C(17) H(17) 0.950 yes
C(18) H(18) 0.950 yes

loop_
_geom_contact_atom_site_label_1
_geom_contact_atom_site_label_2
_geom_contact_distance
_geom_contact_publ_flag
_geom_contact_site_symmetry_2
Br(1) S(1) 3.297(3) yes .
Br(1) C(9) 3.490(8) yes .
S(1) C(1) 3.465(7) yes .
C(1) C(4) 2.773(9) yes .
C(2) C(5) 2.719(11) yes .
C(3) C(10) 2.898(9) yes .
C(5) C(8) 2.729(10) yes .
C(6) C(9) 2.824(9) yes .
C(7) C(10) 2.873(11) yes .
C(8) C(13) 3.557(10) yes .
C(8) C(18) 3.542(11) yes .
C(9) C(18) 3.039(11) yes .
C(13) C(16) 2.815(11) yes .
C(14) C(17) 2.767(10) yes .
C(15) C(18) 2.764(10) yes .
C(3) C(7) 3.576(12) yes 2_767
C(7) C(3) 3.576(12) yes 2_767
C(11) C(18) 3.537(10) yes 2_667
C(15) C(15) 3.538(2) yes 2_676
C(17) C(17) 3.593(2) yes 2_666
C(18) C(11) 3.537(10) yes 2_667
Br(1) H(2) 2.8056 yes .
S(1) H(8) 2.7200 yes .
S(1) H(14) 2.8047 yes .
S(1) H(18) 2.9099 yes .
C(1) H(3) 3.2744 yes .
C(3) H(11A) 2.9465 yes .
C(3) H(11B) 2.9538 yes .
C(4) H(2) 3.2164 yes .
C(4) H(12A) 3.1018 yes .
C(4) H(12B) 3.0878 yes .
C(5) H(3) 3.2536 yes .
C(5) H(7) 3.2836 yes .
C(5) H(11A) 3.0682 yes .
C(5) H(11B) 3.0620 yes .
C(5) H(12A) 3.0626 yes .
C(5) H(12B) 3.0471 yes .
C(6) H(8) 3.2026 yes .
C(6) H(11A) 3.1341 yes .
C(6) H(11B) 3.1202 yes .
C(7) H(12A) 2.9477 yes .
C(7) H(12B) 2.9804 yes .
C(8) H(18) 2.9166 yes .
C(9) H(7) 3.3103 yes .
C(9) H(18) 2.5793 yes .
C(10) H(2) 3.3283 yes .
C(10) H(8) 3.2861 yes .
C(10) H(18) 3.1770 yes .
C(11) H(3) 2.8691 yes .
C(12) H(7) 2.9038 yes .
C(13) H(8) 3.5089 yes .
C(13) H(15) 3.2729 yes .
C(13) H(17) 3.2492 yes .
C(14) H(16) 3.2834 yes .
C(14) H(18) 3.2564 yes .
C(15) H(17) 3.2575 yes .
C(16) H(14) 3.2796 yes .
C(16) H(18) 3.2753 yes .
C(17) H(15) 3.2558 yes .
C(18) H(8) 3.5889 yes .
C(18) H(14) 3.2527 yes .
C(18) H(16) 3.2846 yes .
H(2) H(3) 2.3318 yes .
H(3) H(11A) 2.9945 yes .
H(3) H(11B) 2.9945 yes .
H(7) H(8) 2.3126 yes .
H(7) H(12A) 2.9995 yes .
H(7) H(12B) 3.0525 yes .
H(8) H(18) 3.1123 yes .
H(11A) H(12A) 2.7486 yes .
H(11A) H(12B) 2.2342 yes .
H(11B) H(12A) 2.2341 yes .
H(11B) H(12B) 2.7583 yes .
H(14) H(15) 2.3173 yes .
H(15) H(16) 2.3626 yes .
H(16) H(17) 2.3562 yes .
H(17) H(18) 2.3221 yes .
Br(1) H(7) 3.1475 yes 1_565
Br(1) H(11A) 3.0833 yes 2_667
Br(1) H(12A) 3.1478 yes 2_767
Br(1) H(12B) 3.2349 yes 1_565
Br(1) H(12B) 3.3496 yes 2_667
Br(1) H(14) 3.4102 yes 2_776
Br(1) H(15) 3.4149 yes 2_676
Br(1) H(16) 2.9840 yes 2_676
S(1) H(8) 3.0520 yes 2_766
S(1) H(11B) 2.9580 yes 2_767
S(1) H(14) 3.0693 yes 2_776
S(1) H(16) 3.5592 yes 1_655
S(1) H(17) 3.1122 yes 1_655
C(1) H(11A) 2.8972 yes 2_667
C(1) H(11B) 3.5013 yes 2_767
C(1) H(12A) 2.9709 yes 2_767
C(1) H(12B) 3.3847 yes 2_667
C(2) H(11A) 3.4844 yes 2_667
C(2) H(12A) 3.3574 yes 2_767
C(2) H(12B) 3.1735 yes 2_667
C(3) H(18) 3.1189 yes 2_667
C(4) H(18) 3.4766 yes 2_667
C(7) H(16) 3.4942 yes 2_666
C(8) H(3) 3.5009 yes 2_767
C(8) H(8) 3.3782 yes 2_766
C(9) H(11B) 2.8966 yes 2_767
C(10) H(11A) 3.2014 yes 2_667
C(10) H(11B) 3.1508 yes 2_767
C(10) H(12A) 3.5281 yes 2_767
C(11) H(15) 2.9449 yes 1_546
C(11) H(18) 3.3095 yes 2_667
C(12) H(15) 3.1819 yes 1_546
C(13) H(7) 3.3754 yes 2_766
C(13) H(8) 2.8701 yes 2_766
C(13) H(11A) 3.4507 yes 2_667
C(14) H(7) 2.9556 yes 2_766
C(14) H(8) 3.4631 yes 2_766
C(15) H(2) 3.4130 yes 1_554
C(15) H(7) 3.4284 yes 2_766
C(15) H(11A) 3.5165 yes 1_564
C(15) H(11B) 3.5761 yes 1_564
C(16) H(2) 3.3573 yes 1_554
C(16) H(3) 3.1528 yes 1_554
C(17) H(3) 3.2475 yes 1_554
C(17) H(3) 3.4805 yes 2_667
C(17) H(11A) 3.3431 yes 2_667
C(17) H(11B) 3.2473 yes 2_667
C(17) H(17) 3.1487 yes 2_666
C(17) H(18) 3.3044 yes 2_666
C(18) H(3) 3.1735 yes 2_667
C(18) H(8) 3.1587 yes 2_766
C(18) H(11A) 2.8894 yes 2_667
C(18) H(11B) 3.4480 yes 2_667
C(18) H(17) 3.0417 yes 2_666
H(2) C(15) 3.4130 yes 1_556
H(2) C(16) 3.3573 yes 1_556
H(2) H(12A) 3.5153 yes 2_767
H(2) H(12B) 3.1316 yes 1_565
H(2) H(12B) 2.9213 yes 2_667
H(2) H(15) 3.2488 yes 1_556
H(2) H(16) 3.1470 yes 1_556
H(3) C(8) 3.5009 yes 2_767
H(3) C(16) 3.1528 yes 1_556
H(3) C(17) 3.2475 yes 1_556
H(3) C(17) 3.4805 yes 2_667
H(3) C(18) 3.1735 yes 2_667
H(3) H(8) 3.5836 yes 2_767
H(3) H(16) 3.1920 yes 1_556
H(3) H(17) 3.3696 yes 1_556
H(3) H(17) 3.0352 yes 2_667
H(3) H(18) 2.4107 yes 2_667
H(7) Br(1) 3.1475 yes 1_545
H(7) C(13) 3.3754 yes 2_766
H(7) C(14) 2.9556 yes 2_766
H(7) C(15) 3.4284 yes 2_766
H(7) H(14) 2.9014 yes 2_766
H(7) H(16) 3.2017 yes 2_666
H(8) S(1) 3.0520 yes 2_766
H(8) C(8) 3.3782 yes 2_766
H(8) C(13) 2.8701 yes 2_766
H(8) C(14) 3.4631 yes 2_766
H(8) C(18) 3.1587 yes 2_766
H(8) H(3) 3.5836 yes 2_767
H(8) H(8) 2.6150 yes 2_766
H(8) H(17) 3.1471 yes 1_655
H(8) H(18) 3.3326 yes 2_766
H(11A) Br(1) 3.0833 yes 2_667
H(11A) C(1) 2.8972 yes 2_667
H(11A) C(2) 3.4844 yes 2_667
H(11A) C(10) 3.2014 yes 2_667
H(11A) C(13) 3.4507 yes 2_667
H(11A) C(15) 3.5165 yes 1_546
H(11A) C(17) 3.3431 yes 2_667
H(11A) C(18) 2.8894 yes 2_667
H(11A) H(15) 2.5990 yes 1_546
H(11A) H(17) 3.4788 yes 2_667
H(11A) H(18) 2.7269 yes 2_667
H(11B) S(1) 2.9580 yes 2_767
H(11B) C(1) 3.5013 yes 2_767
H(11B) C(9) 2.8966 yes 2_767
H(11B) C(10) 3.1508 yes 2_767
H(11B) C(15) 3.5761 yes 1_546
H(11B) C(17) 3.2473 yes 2_667
H(11B) C(18) 3.4480 yes 2_667
H(11B) H(14) 3.4453 yes 1_546
H(11B) H(15) 2.7678 yes 1_546
H(11B) H(17) 3.0240 yes 2_667
H(11B) H(18) 3.3858 yes 2_667
H(12A) Br(1) 3.1478 yes 2_767
H(12A) C(1) 2.9709 yes 2_767
H(12A) C(2) 3.3574 yes 2_767
H(12A) C(10) 3.5281 yes 2_767
H(12A) H(2) 3.5153 yes 2_767
H(12A) H(12A) 3.5033 yes 2_757
H(12A) H(15) 3.1018 yes 1_546
H(12B) Br(1) 3.2349 yes 1_545
H(12B) Br(1) 3.3496 yes 2_667
H(12B) C(1) 3.3847 yes 2_667
H(12B) C(2) 3.1735 yes 2_667
H(12B) H(2) 3.1316 yes 1_545
H(12B) H(2) 2.9213 yes 2_667
H(12B) H(15) 2.9812 yes 1_546
H(14) Br(1) 3.4102 yes 2_776
H(14) S(1) 3.0693 yes 2_776
H(14) H(7) 2.9014 yes 2_766
H(14) H(11B) 3.4453 yes 1_564
H(14) H(14) 3.1269 yes 2_776
H(14) H(16) 3.5348 yes 2_676
H(15) Br(1) 3.4149 yes 2_676
H(15) C(11) 2.9449 yes 1_564
H(15) C(12) 3.1819 yes 1_564
H(15) H(2) 3.2488 yes 1_554
H(15) H(11A) 2.5990 yes 1_564
H(15) H(11B) 2.7678 yes 1_564
H(15) H(12A) 3.1018 yes 1_564
H(15) H(12B) 2.9812 yes 1_564
H(16) Br(1) 2.9840 yes 2_676
H(16) S(1) 3.5592 yes 1_455
H(16) C(7) 3.4942 yes 2_666
H(16) H(2) 3.1470 yes 1_554
H(16) H(3) 3.1920 yes 1_554
H(16) H(7) 3.2017 yes 2_666
H(16) H(14) 3.5348 yes 2_676
H(17) S(1) 3.1122 yes 1_455
H(17) C(17) 3.1487 yes 2_666
H(17) C(18) 3.0417 yes 2_666
H(17) H(3) 3.3696 yes 1_554
H(17) H(3) 3.0352 yes 2_667
H(17) H(8) 3.1471 yes 1_455
H(17) H(11A) 3.4788 yes 2_667
H(17) H(11B) 3.0240 yes 2_667
H(17) H(17) 2.9535 yes 2_666
H(17) H(18) 2.7492 yes 2_666
H(18) C(3) 3.1189 yes 2_667
H(18) C(4) 3.4766 yes 2_667
H(18) C(11) 3.3095 yes 2_667
H(18) C(17) 3.3044 yes 2_666
H(18) H(3) 2.4107 yes 2_667
H(18) H(8) 3.3326 yes 2_766
H(18) H(11A) 2.7269 yes 2_667
H(18) H(11B) 3.3858 yes 2_667
H(18) H(17) 2.7492 yes 2_666

loop_
_geom_torsion_atom_site_label_1
_geom_torsion_atom_site_label_2
_geom_torsion_atom_site_label_3
_geom_torsion_atom_site_label_4
_geom_torsion
_geom_torsion_publ_flag
C(9) S(1) C(13) C(18) -11.2(6) no
C(13) S(1) C(9) C(8) 92.8(5) no
C(13) S(1) C(9) C(10) -89.4(6) no
Br(1) C(1) C(10) C(9) 6.1(11) no
C(2) C(1) C(10) C(5) 1.0(10) no
C(10) C(1) C(2) C(3) -0.1(11) no
C(1) C(2) C(3) C(4) -1.3(11) no
C(2) C(3) C(4) C(5) 1.5(11) no
C(3) C(4) C(5) C(10) -0.5(11) no
C(5) C(4) C(11) C(12) -0.5(7) no
C(11) C(4) C(5) C(6) -0.3(8) no
C(4) C(5) C(6) C(12) 1.0(8) no
C(4) C(5) C(10) C(1) -0.8(9) no
C(6) C(5) C(10) C(9) -3.6(9) no
C(10) C(5) C(6) C(7) 3.2(10) no
C(5) C(6) C(7) C(8) -1.3(10) no
C(5) C(6) C(12) C(11) -1.2(7) no
C(6) C(7) C(8) C(9) 0.1(11) no
C(7) C(8) C(9) C(10) -0.5(11) no
S(1) C(9) C(10) C(1) 1.5(11) no
C(8) C(9) C(10) C(5) 2.2(10) no
C(4) C(11) C(12) C(6) 1.0(7) no
C(14) C(13) C(18) C(17) 1.5(10) no
C(18) C(13) C(14) C(15) -2.4(10) no
C(13) C(14) C(15) C(16) 1.0(11) no
C(14) C(15) C(16) C(17) 1.3(11) no
C(15) C(16) C(17) C(18) -2.2(11) no
C(16) C(17) C(18) C(13) 0.8(11) no
